data_4129346
loop_
_publ_author_name
'Bauer, Jonathan O.'
'Strohmann, Carsten'

_publ_section_title
;
 Stereocontrol in nucleophilic substitution reactions at silicon: the role
 of permutation in generating silicon-centered chirality.
;
_journal_issue 13
_journal_name_full 'Journal of the American Chemical Society'
_journal_page_first 4304
_journal_page_last 4307
_journal_paper_doi 10.1021/jacs.5b00861
_journal_volume 137
_journal_year 2015
_chemical_absolute_configuration rmad
_chemical_formula_moiety 'C32 H76 Li2 N2 O6 Si4'
_chemical_formula_sum 'C32 H76 Li2 N2 O6 Si4'
_chemical_formula_weight 711.19
_space_group_IT_number 92
_space_group_name_Hall 'P 4abw 2nw'
_space_group_name_H-M_alt 'P 41 21 2'
_symmetry_cell_setting tetragonal
_symmetry_space_group_name_Hall 'P 4abw 2nw'
_symmetry_space_group_name_H-M 'P 41 21 2'
_atom_sites_solution_hydrogens geom
_atom_sites_solution_primary direct
_atom_sites_solution_secondary difmap
_audit_creation_date 2014-08-14T11:02:13-00:00
_audit_creation_method 'WinGX routine CIF_UPDATE'
_cell_angle_alpha 90
_cell_angle_beta 90
_cell_angle_gamma 90
_cell_formula_units_Z 4
_cell_length_a 9.3843(2)
_cell_length_b 9.3843(2)
_cell_length_c 51.040(2)
_cell_measurement_reflns_used 4429
_cell_measurement_temperature 173(2)
_cell_measurement_theta_max 25.99
_cell_measurement_theta_min 2.21
_cell_volume 4494.8(2)
_computing_cell_refinement
;
CrysAlis RED, Oxford Diffraction Ltd.,
Version 1.171.32.37 (release 24-10-2008 CrysAlis171 .NET)
(compiled Oct 24 2008,09:44:38)'
;
_computing_data_collection
;
CrysAlis CCD, Oxford Diffraction Ltd.,
Version 1.171.32.37 (release 24-10-2008 CrysAlis171 .NET)
(compiled Oct 24 2008,09:44:38)
;
_computing_data_reduction
;
CrysAlis RED, Oxford Diffraction Ltd.,
Version 1.171.32.37 (release 24-10-2008 CrysAlis171 .NET)
(compiled Oct 24 2008,09:44:38)
;
_computing_molecular_graphics
;
Ortep-3 (Farrugia, 1997) and Schakal 92
 (Keller 1992)
;
_computing_publication_material 'wingx (Farrugia, 1999)'
_computing_structure_refinement 'SHELXL-97 (Sheldrick, 2008)'
_computing_structure_solution 'SHELXS-97 (Sheldrick, 2008)'
_diffrn_ambient_temperature 173(2)
_diffrn_measured_fraction_theta_full 1
_diffrn_measured_fraction_theta_max 1
_diffrn_measurement_device_type 'Xcalibur S Oxford Diffraction'
_diffrn_measurement_method Omega-scan
_diffrn_radiation_monochromator graphite
_diffrn_radiation_source 'Enhance (Mo) X-ray Source'
_diffrn_radiation_type MoK\a
_diffrn_radiation_wavelength 0.71073
_diffrn_reflns_av_R_equivalents 0.0399
_diffrn_reflns_av_unetI/netI 0.0375
_diffrn_reflns_limit_h_max 11
_diffrn_reflns_limit_h_min -11
_diffrn_reflns_limit_k_max 11
_diffrn_reflns_limit_k_min -7
_diffrn_reflns_limit_l_max 34
_diffrn_reflns_limit_l_min -62
_diffrn_reflns_number 21183
_diffrn_reflns_theta_full 25.99
_diffrn_reflns_theta_max 25.99
_diffrn_reflns_theta_min 2.21
_exptl_absorpt_coefficient_mu 0.169
_exptl_absorpt_correction_T_max 0.967
_exptl_absorpt_correction_T_min 0.951
_exptl_absorpt_correction_type multi-scan
_exptl_absorpt_process_details
;
CrysAlis RED, Oxford Diffraction Ltd. Empirical absorption correction using
spherical harmonics, implemented in SCALE3 ABSPACK scaling algorithm.
;
_exptl_crystal_colour colourless
_exptl_crystal_density_diffrn 1.051
_exptl_crystal_density_method 'not measured'
_exptl_crystal_description block
_exptl_crystal_F_000 1568
_exptl_crystal_size_max 0.3
_exptl_crystal_size_mid 0.2
_exptl_crystal_size_min 0.2
_refine_diff_density_max 0.221
_refine_diff_density_min -0.195
_refine_diff_density_rms 0.042
_refine_ls_abs_structure_details 'Flack H D (1983), Acta Cryst. A39, 876-881'
_refine_ls_abs_structure_Flack 0.06(13)
_refine_ls_extinction_method none
_refine_ls_goodness_of_fit_ref 1
_refine_ls_hydrogen_treatment mixed
_refine_ls_matrix_type full
_refine_ls_number_parameters 225
_refine_ls_number_reflns 4429
_refine_ls_number_restraints 0
_refine_ls_restrained_S_all 1
_refine_ls_R_factor_all 0.0493
_refine_ls_R_factor_gt 0.0443
_refine_ls_shift/su_max 0.002
_refine_ls_shift/su_mean 0
_refine_ls_structure_factor_coef Fsqd
_refine_ls_weighting_details 'calc w=1/[\s^2^(Fo^2^)+(0.0618P)^2^+1.1218P] where P=(Fo^2^+2Fc^2^)/3'
_refine_ls_weighting_scheme calc
_refine_ls_wR_factor_gt 0.1041
_refine_ls_wR_factor_ref 0.1067
_reflns_number_gt 4131
_reflns_number_total 4429
_reflns_threshold_expression >2sigma(I)
_cod_data_source_file ja5b00861_si_003.cif
_cod_data_source_block 2345
_cod_original_cell_volume 4494.9(2)
_cod_database_code 4129346

loop_
_symmetry_equiv_pos_as_xyz
'x, y, z'
'-x, -y, z+1/2'
'x+1/2, -y+1/2, -z+3/4'
'-x+1/2, y+1/2, -z+1/4'
'-y, -x, -z+1/2'
'y, x, -z'
'y+1/2, -x+1/2, z+3/4'
'-y+1/2, x+1/2, z+1/4'

loop_
_atom_site_label
_atom_site_type_symbol
_atom_site_fract_x
_atom_site_fract_y
_atom_site_fract_z
_atom_site_U_iso_or_equiv
_atom_site_adp_type
_atom_site_occupancy
_atom_site_symmetry_multiplicity
_atom_site_calc_flag
_atom_site_refinement_flags
C1 C 0.9288(3) -0.0759(3) 0.89400(5) 0.0369(6) Uani 1 1 d .
C2 C 1.0889(4) -0.0506(5) 0.89334(10) 0.0940(16) Uani 1 1 d .
H2A H 1.1279 -0.0607 0.9111 0.141 Uiso 1 1 calc R
H2B H 1.1081 0.0457 0.8868 0.141 Uiso 1 1 calc R
H2C H 1.1338 -0.1205 0.8817 0.141 Uiso 1 1 calc R
C3 C 0.8661(5) -0.0634(4) 0.86626(6) 0.0730(11) Uani 1 1 d .
H3A H 0.8825 0.0329 0.8595 0.109 Uiso 1 1 calc R
H3B H 0.7634 -0.0823 0.8669 0.109 Uiso 1 1 calc R
H3C H 0.9122 -0.133 0.8547 0.109 Uiso 1 1 calc R
C4 C 0.9013(3) -0.2281(3) 0.90364(6) 0.0465(7) Uani 1 1 d .
H4A H 0.9436 -0.2962 0.8913 0.07 Uiso 1 1 calc R
H4B H 0.7984 -0.2447 0.9048 0.07 Uiso 1 1 calc R
H4C H 0.9443 -0.2407 0.921 0.07 Uiso 1 1 calc R
C5 C 0.8356(3) 0.3443(2) 0.91396(6) 0.0463(7) Uani 1 1 d .
H5A H 0.793 0.3287 0.9313 0.069 Uiso 1 1 calc R
H5B H 0.7638 0.3842 0.9021 0.069 Uiso 1 1 calc R
H5C H 0.9156 0.4109 0.9155 0.069 Uiso 1 1 calc R
C6 C 1.0236(3) 0.1140(3) 0.95519(5) 0.0384(6) Uani 1 1 d .
H6A H 1.1007 0.0436 0.9558 0.058 Uiso 1 1 calc R
H6B H 1.0099 0.1547 0.9727 0.058 Uiso 1 1 calc R
H6C H 1.0486 0.19 0.9429 0.058 Uiso 1 1 calc R
C7 C 0.5644(3) 0.0925(3) 0.89641(6) 0.0475(7) Uani 1 1 d .
H7A H 0.527 0.0121 0.8859 0.057 Uiso 1 1 calc R
H7B H 0.6146 0.1599 0.8847 0.057 Uiso 1 1 calc R
C8 C 0.4455(3) 0.1668(3) 0.91142(7) 0.0558(8) Uani 1 1 d .
H8A H 0.4755 0.2625 0.9175 0.067 Uiso 1 1 calc R
H8B H 0.3585 0.1761 0.9006 0.067 Uiso 1 1 calc R
C9 C 0.4216(3) 0.0666(4) 0.93434(7) 0.0539(8) Uani 1 1 d .
H9A H 0.3546 -0.0106 0.9295 0.065 Uiso 1 1 calc R
H9B H 0.3828 0.1187 0.9496 0.065 Uiso 1 1 calc R
C10 C 0.5722(2) 0.0052(2) 0.94055(5) 0.0298(5) Uani 1 1 d .
H10 H 0.6117 0.0544 0.9563 0.036 Uiso 1 1 calc R
C11 C 0.5616(2) -0.1529(2) 0.94597(5) 0.0327(5) Uani 1 1 d .
H11A H 0.4823 -0.1714 0.9583 0.039 Uiso 1 1 calc R
H11B H 0.5417 -0.2046 0.9295 0.039 Uiso 1 1 calc R
C12 C 0.6886(3) -0.3530(3) 0.96168(6) 0.0441(7) Uani 1 1 d .
H12A H 0.6081 -0.3761 0.9732 0.066 Uiso 1 1 calc R
H12B H 0.7777 -0.3823 0.9701 0.066 Uiso 1 1 calc R
H12C H 0.6779 -0.4035 0.945 0.066 Uiso 1 1 calc R
C13 C 0.7782(3) 0.0319(3) 1.01453(5) 0.0299(5) Uani 1 1 d .
C14 C 0.5831(3) 0.2315(3) 1.04821(6) 0.0519(8) Uani 1 1 d .
H14A H 0.5519 0.1588 1.0607 0.078 Uiso 1 1 calc R
H14B H 0.5082 0.3033 1.0462 0.078 Uiso 1 1 calc R
H14C H 0.6702 0.2771 1.0547 0.078 Uiso 1 1 calc R
C15 C 0.4493(3) 0.0454(3) 1.00889(6) 0.0435(6) Uani 1 1 d .
H15A H 0.457 -0.0052 0.9921 0.065 Uiso 1 1 calc R
H15B H 0.3698 0.1129 1.0081 0.065 Uiso 1 1 calc R
H15C H 0.4324 -0.0235 1.023 0.065 Uiso 1 1 calc R
C16 C 0.6342(3) 0.2960(2) 0.99106(6) 0.0400(6) Uani 1 1 d .
H16A H 0.7113 0.3604 0.9963 0.06 Uiso 1 1 calc R
H16B H 0.544 0.3486 0.9906 0.06 Uiso 1 1 calc R
H16C H 0.6545 0.2571 0.9736 0.06 Uiso 1 1 calc R
H13A H 0.778(3) -0.006(3) 1.0316(7) 0.054(9) Uiso 1 1 d .
H13B H 0.866(3) 0.095(4) 1.0150(7) 0.068(10) Uiso 1 1 d .
Li Li 0.8275(4) -0.0804(4) 0.97781(7) 0.0276(8) Uani 1 1 d .
N N 0.6597(2) 0.0414(2) 0.91751(4) 0.0305(4) Uani 1 1 d .
O1 O 0.89336(15) 0.04573(15) 0.94674(3) 0.0232(3) Uani 1 1 d .
O2 O 0.88575(19) 0.21182(17) 0.90374(3) 0.0354(4) Uani 1 1 d .
O3 O 0.69162(16) -0.20250(15) 0.95697(3) 0.0297(4) Uani 1 1 d .
Si1 Si 0.83935(7) 0.05699(6) 0.915996(12) 0.02467(15) Uani 1 1 d .
Si2 Si 0.62000(6) 0.14510(6) 1.015490(13) 0.02644(15) Uani 1 1 d .

loop_
_atom_site_aniso_label
_atom_site_aniso_U_11
_atom_site_aniso_U_22
_atom_site_aniso_U_33
_atom_site_aniso_U_23
_atom_site_aniso_U_13
_atom_site_aniso_U_12
C1 0.0520(15) 0.0347(13) 0.0242(13) -0.0081(11) 0.0096(12) -0.0058(11)
C2 0.061(2) 0.097(3) 0.123(4) -0.067(3) 0.052(2) -0.019(2)
C3 0.144(4) 0.0529(18) 0.0219(14) -0.0108(14) 0.009(2) 0.010(2)
C4 0.0705(19) 0.0365(14) 0.0326(14) -0.0068(12) 0.0044(14) 0.0110(13)
C5 0.0757(19) 0.0254(11) 0.0376(15) 0.0052(11) 0.0024(14) -0.0042(12)
C6 0.0421(14) 0.0390(13) 0.0342(14) 0.0046(12) -0.0128(11) -0.0163(11)
C7 0.0553(16) 0.0517(16) 0.0354(15) 0.0140(13) -0.0206(14) -0.0013(13)
C8 0.0480(15) 0.0616(18) 0.058(2) 0.0187(16) -0.0218(15) 0.0110(14)
C9 0.0360(15) 0.0637(19) 0.062(2) 0.0168(17) -0.0151(14) 0.0100(13)
C10 0.0237(11) 0.0377(12) 0.0279(13) 0.0081(10) -0.0061(10) 0.0007(9)
C11 0.0302(11) 0.0371(12) 0.0308(13) 0.0030(11) -0.0078(10) -0.0089(10)
C12 0.0578(16) 0.0269(12) 0.0477(17) 0.0073(12) -0.0015(14) -0.0046(11)
C13 0.0330(12) 0.0339(12) 0.0226(12) 0.0027(10) -0.0005(10) 0.0062(9)
C14 0.071(2) 0.0448(16) 0.0400(16) -0.0100(13) 0.0173(15) 0.0010(13)
C15 0.0326(12) 0.0514(16) 0.0466(17) 0.0088(13) 0.0082(12) -0.0052(11)
C16 0.0456(14) 0.0290(11) 0.0454(16) 0.0099(11) 0.0041(13) 0.0019(10)
Li 0.0303(18) 0.0323(19) 0.0201(18) 0.0039(16) -0.0020(15) 0.0028(14)
N 0.0361(10) 0.0346(10) 0.0207(10) 0.0084(9) -0.0081(9) -0.0013(8)
O1 0.0281(7) 0.0271(7) 0.0143(7) -0.0024(6) -0.0027(6) -0.0050(6)
O2 0.0573(11) 0.0302(8) 0.0186(8) 0.0040(7) 0.0051(8) -0.0093(7)
O3 0.0348(8) 0.0238(7) 0.0305(9) 0.0054(7) -0.0061(7) -0.0024(6)
Si1 0.0358(3) 0.0250(3) 0.0132(3) 0.0004(2) 0.0000(3) -0.0044(2)
Si2 0.0303(3) 0.0257(3) 0.0234(3) 0.0019(3) 0.0069(3) 0.0026(2)

loop_
_atom_type_symbol
_atom_type_description
_atom_type_scat_dispersion_real
_atom_type_scat_dispersion_imag
_atom_type_scat_source
C C 0.0033 0.0016 'International Tables Vol C Tables 4.2.6.8 and 6.1.1.4'
H H 0 0 'International Tables Vol C Tables 4.2.6.8 and 6.1.1.4'
N N 0.0061 0.0033 'International Tables Vol C Tables 4.2.6.8 and 6.1.1.4'
O O 0.0106 0.006 'International Tables Vol C Tables 4.2.6.8 and 6.1.1.4'
Si Si 0.0817 0.0704 'International Tables Vol C Tables 4.2.6.8 and 6.1.1.4'
Li Li -0.0003 0.0001 'International Tables Vol C Tables 4.2.6.8 and 6.1.1.4'

loop_
_geom_angle_atom_site_label_1
_geom_angle_atom_site_label_2
_geom_angle_atom_site_label_3
_geom_angle
_geom_angle_site_symmetry_1
_geom_angle_site_symmetry_3
C2 C1 C4 108.6(3) . .
C2 C1 C3 110.2(3) . .
C4 C1 C3 107.6(2) . .
C2 C1 Si1 110.56(19) . .
C4 C1 Si1 110.59(17) . .
C3 C1 Si1 109.2(2) . .
N C7 C8 103.0(2) . .
C9 C8 C7 102.3(2) . .
C8 C9 C10 104.6(2) . .
N C10 C11 114.1(2) . .
N C10 C9 105.0(2) . .
C11 C10 C9 109.9(2) . .
O3 C11 C10 109.73(17) . .
Si2 C13 Li 118.21(16) . .
Si2 C13 Li 157.46(17) . 6_647
Li C13 Li 68.55(17) . 6_647
O3 Li O1 96.28(17) . .
O3 Li C13 126.0(2) . .
O1 Li C13 116.17(18) . .
O3 Li C13 106.33(17) . 6_647
O1 Li C13 101.83(17) . 6_647
C13 Li C13 107.38(16) . 6_647
O3 Li Li 119.05(12) . 6_647
O1 Li Li 139.89(12) . 6_647
C13 Li Li 58.77(15) . 6_647
C13 Li Li 52.69(14) 6_647 6_647
C10 N C7 108.6(2) . .
C10 N Si1 127.67(15) . .
C7 N Si1 122.67(18) . .
C6 O1 Si1 120.95(14) . .
C6 O1 Li 106.08(17) . .
Si1 O1 Li 132.18(14) . .
C5 O2 Si1 122.98(16) . .
C11 O3 C12 111.86(18) . .
C11 O3 Li 124.38(17) . .
C12 O3 Li 118.92(18) . .
O2 Si1 O1 109.72(8) . .
O2 Si1 N 110.99(10) . .
O1 Si1 N 104.85(9) . .
O2 Si1 C1 103.99(11) . .
O1 Si1 C1 112.86(11) . .
N Si1 C1 114.52(11) . .
C13 Si2 C15 113.39(12) . .
C13 Si2 C14 114.99(13) . .
C15 Si2 C14 102.43(13) . .
C13 Si2 C16 111.15(12) . .
C15 Si2 C16 108.27(12) . .
C14 Si2 C16 105.94(13) . .

loop_
_geom_bond_atom_site_label_1
_geom_bond_atom_site_label_2
_geom_bond_distance
_geom_bond_site_symmetry_2
C1 C2 1.521(4) .
C1 C4 1.532(4) .
C1 C3 1.538(4) .
C1 Si1 1.877(3) .
C5 O2 1.428(3) .
C6 O1 1.446(3) .
C7 N 1.480(3) .
C7 C8 1.523(4) .
C8 C9 1.518(4) .
C9 C10 1.559(3) .
C10 N 1.474(3) .
C10 C11 1.512(3) .
C11 O3 1.421(3) .
C12 O3 1.433(3) .
C13 Si2 1.826(2) .
C13 Li 2.199(5) .
C13 Li 2.365(4) 6_647
C14 Si2 1.888(3) .
C15 Si2 1.886(3) .
C16 Si2 1.892(2) .
Li O3 2.017(4) .
Li O1 2.073(4) .
Li C13 2.365(4) 6_647
Li Li 2.574(7) 6_647
N Si1 1.694(2) .
O1 Si1 1.6521(15) .
O2 Si1 1.6407(16) .
